data_7217780
loop_
_publ_author_name
'Wu, Cheng-You'
'Raja, Duraisamy Senthil'
'Yang, Chun-Chuen'
'Yeh, Chun-Ting'
'Chen, Yu-Ru'
'Li, Chen-Yu'
'Ko, Bao-Tsan'
'Lin, Chia-Her'

_publ_section_title
;
 Evaluation of structural transformation in 2D metal--organic frameworks
 based on a 4,4&#x2032;-sulfonyldibenzoate linker: microwave-assisted
 solvothermal synthesis, characterization and applications
;
_journal_issue 39
_journal_name_full CrystEngComm
_journal_page_first 9308
_journal_paper_doi 10.1039/C4CE01201A
_journal_volume 16
_journal_year 2014
_chemical_formula_sum 'C15 H12 O7.5 S Zn1.5'
_chemical_formula_weight 442.36
_chemical_name_systematic
; 
 ? 
;
_space_group_IT_number 14
_symmetry_cell_setting monoclinic
_symmetry_space_group_name_Hall '-P 2yn'
_symmetry_space_group_name_H-M 'P 1 21/n 1'
_atom_sites_solution_hydrogens geom
_atom_sites_solution_primary direct
_atom_sites_solution_secondary difmap
_audit_creation_method SHELXL-97
_cell_angle_alpha 90.00
_cell_angle_beta 93.729(2)
_cell_angle_gamma 90.00
_cell_formula_units_Z 4
_cell_length_a 14.0847(4)
_cell_length_b 5.9953(2)
_cell_length_c 19.3347(6)
_cell_measurement_reflns_used 9975
_cell_measurement_temperature 295(2)
_cell_measurement_theta_max 28.3001
_cell_measurement_theta_min 2.8986
_cell_volume 1629.20(9)
_computing_cell_refinement 'SAINT V7.68A (Bruker AXS, 2009)'
_computing_data_collection 'APEX2 (Bruker AXS, 2010)'
_computing_data_reduction 'SAINT V7.68A (Bruker AXS, 2009)'
_computing_molecular_graphics 'SHELXTL (Sheldrick, 2008)'
_computing_publication_material SHELXTL
_computing_structure_refinement 'SHELXL-97 (Sheldrick, 2008)'
_computing_structure_solution 'SHELXS-97 (Sheldrick, 2008)'
_diffrn_ambient_temperature 295(2)
_diffrn_detector_area_resol_mean 8.3333
_diffrn_measured_fraction_theta_full 0.996
_diffrn_measured_fraction_theta_max 0.996
_diffrn_measurement_device_type 'Bruker APEX-II CCD'
_diffrn_measurement_method '\f and \w scans'
_diffrn_radiation_monochromator graphite
_diffrn_radiation_source 'fine-focus sealed tube'
_diffrn_radiation_type MoK\a
_diffrn_radiation_wavelength 0.71073
_diffrn_reflns_av_R_equivalents 0.0337
_diffrn_reflns_av_sigmaI/netI 0.0240
_diffrn_reflns_limit_h_max 18
_diffrn_reflns_limit_h_min -18
_diffrn_reflns_limit_k_max 7
_diffrn_reflns_limit_k_min -8
_diffrn_reflns_limit_l_max 25
_diffrn_reflns_limit_l_min -25
_diffrn_reflns_number 26234
_diffrn_reflns_theta_full 28.32
_diffrn_reflns_theta_max 28.32
_diffrn_reflns_theta_min 1.74
_exptl_absorpt_coefficient_mu 2.393
_exptl_absorpt_correction_T_max 0.7958
_exptl_absorpt_correction_T_min 0.5861
_exptl_absorpt_correction_type multi-scan
_exptl_absorpt_process_details 'SADABS V2008/1 (Bruker AXS)'
_exptl_crystal_colour colourless
_exptl_crystal_density_diffrn 1.803
_exptl_crystal_density_method 'not measured'
_exptl_crystal_description lamellar
_exptl_crystal_F_000 892
_exptl_crystal_size_max 0.25
_exptl_crystal_size_mid 0.20
_exptl_crystal_size_min 0.10
_refine_diff_density_max 1.286
_refine_diff_density_min -0.798
_refine_diff_density_rms 0.146
_refine_ls_extinction_method none
_refine_ls_goodness_of_fit_ref 1.147
_refine_ls_hydrogen_treatment constr
_refine_ls_matrix_type full
_refine_ls_number_parameters 226
_refine_ls_number_reflns 4029
_refine_ls_number_restraints 2
_refine_ls_restrained_S_all 1.147
_refine_ls_R_factor_all 0.0508
_refine_ls_R_factor_gt 0.0459
_refine_ls_shift/su_max 0.017
_refine_ls_shift/su_mean 0.001
_refine_ls_structure_factor_coef Fsqd
_refine_ls_weighting_details 'calc w=1/[\s^2^(Fo^2^)+(0.0266P)^2^+12.5581P] where P=(Fo^2^+2Fc^2^)/3'
_refine_ls_weighting_scheme calc
_refine_ls_wR_factor_gt 0.1146
_refine_ls_wR_factor_ref 0.1167
_reflns_number_gt 3608
_reflns_number_total 4029
_reflns_threshold_expression >2sigma(I)
_cod_data_source_file c4ce01201a2.cif
_cod_data_source_block CYCU-5as
_cod_depositor_comments 'Adding full bibliography for 7217780--7217784.cif.'
_cod_original_sg_symbol_H-M 'P 21/n'
_cod_original_formula_sum 'C15 H12 O7.50 S Zn1.50'
_cod_database_code 7217780

loop_
_symmetry_equiv_pos_as_xyz
'x, y, z'
'-x+1/2, y+1/2, -z+1/2'
'-x, -y, -z'
'x-1/2, -y-1/2, z-1/2'

loop_
_atom_site_label
_atom_site_type_symbol
_atom_site_fract_x
_atom_site_fract_y
_atom_site_fract_z
_atom_site_U_iso_or_equiv
_atom_site_adp_type
_atom_site_occupancy
_atom_site_symmetry_multiplicity
_atom_site_calc_flag
_atom_site_refinement_flags
Zn1 Zn 0.5000 0.5000 0.5000 0.00869(14) Uani 1 2 d S
Zn2 Zn 0.39977(3) 0.98594(7) 0.47761(2) 0.00981(12) Uani 1 1 d .
S1 S 0.03455(6) 0.39971(16) 0.76716(5) 0.00885(18) Uani 1 1 d .
O1 O 0.30348(19) 0.8638(5) 0.53307(14) 0.0140(6) Uani 1 1 d .
O2 O 0.59764(19) 0.4087(5) 0.42893(14) 0.0126(5) Uani 1 1 d .
O3 O 0.3789(2) 0.4830(5) 0.42477(14) 0.0144(6) Uani 1 1 d .
O4 O 0.3390(2) 1.1295(5) 0.39846(15) 0.0144(6) Uani 1 1 d .
O5 O 0.04005(19) 0.1605(5) 0.77269(15) 0.0139(6) Uani 1 1 d .
O6 O 0.04869(19) 0.5353(5) 0.82893(14) 0.0139(6) Uani 1 1 d .
O7 O 0.51537(18) 0.8135(5) 0.46303(13) 0.0093(5) Uani 1 1 d .
H7 H 0.5264 0.8187 0.4185 0.011 Uiso 1 1 d .
C1 C 0.3265(3) 0.6966(6) 0.57166(19) 0.0102(7) Uani 1 1 d .
C2 C 0.2538(3) 0.6246(6) 0.62062(19) 0.0099(7) Uani 1 1 d .
C3 C 0.2613(3) 0.4149(7) 0.6517(2) 0.0139(7) Uani 1 1 d .
H3A H 0.3122 0.3221 0.6433 0.017 Uiso 1 1 calc R
C4 C 0.1925(3) 0.3453(7) 0.6952(2) 0.0136(7) Uani 1 1 d .
H4A H 0.1957 0.2039 0.7150 0.016 Uiso 1 1 calc R
C5 C 0.1188(3) 0.4888(6) 0.70885(19) 0.0102(7) Uani 1 1 d .
C6 C 0.1126(3) 0.7010(7) 0.6804(2) 0.0139(8) Uani 1 1 d .
H6A H 0.0642 0.7976 0.6914 0.017 Uiso 1 1 calc R
C7 C 0.1797(3) 0.7669(7) 0.6351(2) 0.0144(8) Uani 1 1 d .
H7A H 0.1752 0.9067 0.6143 0.017 Uiso 1 1 calc R
C8 C -0.0767(3) 0.4712(6) 0.72544(18) 0.0092(7) Uani 1 1 d .
C9 C -0.1175(3) 0.6760(7) 0.73834(19) 0.0103(7) Uani 1 1 d .
H9A H -0.0899 0.7720 0.7717 0.012 Uiso 1 1 calc R
C10 C -0.2011(3) 0.7344(7) 0.69996(19) 0.0116(7) Uani 1 1 d .
H10A H -0.2290 0.8726 0.7068 0.014 Uiso 1 1 calc R
C11 C -0.2431(3) 0.5870(7) 0.65145(19) 0.0104(7) Uani 1 1 d .
C12 C -0.2032(3) 0.3777(7) 0.6416(2) 0.0128(7) Uani 1 1 d .
H12A H -0.2331 0.2771 0.6107 0.015 Uiso 1 1 calc R
C13 C -0.1185(3) 0.3198(7) 0.6782(2) 0.0128(7) Uani 1 1 d .
H13A H -0.0902 0.1821 0.6711 0.015 Uiso 1 1 calc R
C14 C 0.3283(3) 1.3400(7) 0.39426(19) 0.0103(7) Uani 1 1 d .
C2S C 0.1141(13) 0.011(3) 0.4704(10) 0.074(5) Uiso 0.50 1 d PD
H2SA H 0.1809 0.0193 0.4636 0.110 Uiso 0.50 1 calc PR
H2SB H 0.0806 -0.0408 0.4286 0.110 Uiso 0.50 1 calc PR
H2SC H 0.1038 -0.0912 0.5075 0.110 Uiso 0.50 1 calc PR
C1S C 0.078(2) 0.238(4) 0.4885(19) 0.163(13) Uiso 0.50 1 d PD
H1SA H 0.1336 0.2847 0.5171 0.195 Uiso 0.50 1 calc PR
H1SB H 0.0868 0.3080 0.4442 0.195 Uiso 0.50 1 calc PR
O1S O 0.013(2) 0.398(5) 0.5133(16) 0.214(13) Uiso 0.50 1 d PD
H1SC H 0.0454 0.5309 0.5119 0.321 Uiso 0.50 1 d P

loop_
_atom_site_aniso_label
_atom_site_aniso_U_11
_atom_site_aniso_U_22
_atom_site_aniso_U_33
_atom_site_aniso_U_23
_atom_site_aniso_U_13
_atom_site_aniso_U_12
Zn1 0.0090(3) 0.0072(3) 0.0099(3) 0.0003(2) 0.0013(2) 0.0006(2)
Zn2 0.0082(2) 0.0095(2) 0.0115(2) 0.00207(16) -0.00052(15) -0.00015(16)
S1 0.0077(4) 0.0118(4) 0.0070(4) 0.0009(3) 0.0000(3) 0.0002(3)
O1 0.0117(12) 0.0148(14) 0.0158(13) 0.0036(11) 0.0026(10) -0.0012(11)
O2 0.0108(12) 0.0154(14) 0.0119(13) -0.0012(11) 0.0027(10) 0.0018(11)
O3 0.0143(13) 0.0157(14) 0.0127(13) -0.0003(11) -0.0026(10) -0.0009(11)
O4 0.0173(13) 0.0113(13) 0.0139(13) 0.0008(11) -0.0039(11) 0.0019(11)
O5 0.0122(13) 0.0129(14) 0.0164(14) 0.0044(11) -0.0004(10) 0.0015(10)
O6 0.0129(13) 0.0190(15) 0.0096(12) -0.0024(11) 0.0004(10) -0.0003(11)
O7 0.0116(12) 0.0091(12) 0.0073(12) 0.0012(9) 0.0010(9) -0.0007(10)
C1 0.0120(16) 0.0099(17) 0.0091(16) -0.0040(13) 0.0022(13) -0.0012(13)
C2 0.0086(16) 0.0118(17) 0.0094(16) -0.0008(13) 0.0021(13) -0.0003(13)
C3 0.0127(17) 0.0138(18) 0.0156(18) 0.0028(15) 0.0050(14) 0.0056(14)
C4 0.0160(18) 0.0112(18) 0.0140(18) 0.0030(14) 0.0044(14) 0.0018(14)
C5 0.0095(16) 0.0120(17) 0.0092(16) 0.0004(14) 0.0015(13) -0.0016(14)
C6 0.0126(17) 0.0122(18) 0.0177(19) 0.0006(15) 0.0059(14) 0.0032(14)
C7 0.0131(17) 0.0113(18) 0.0192(19) 0.0023(15) 0.0037(15) 0.0011(14)
C8 0.0086(15) 0.0114(17) 0.0075(15) 0.0011(13) -0.0003(12) -0.0004(13)
C9 0.0106(16) 0.0125(18) 0.0075(16) -0.0014(13) -0.0018(13) -0.0009(14)
C10 0.0118(17) 0.0118(18) 0.0110(17) -0.0004(14) -0.0002(13) 0.0015(14)
C11 0.0094(16) 0.0123(18) 0.0094(16) 0.0020(14) 0.0007(13) -0.0014(14)
C12 0.0129(17) 0.0112(18) 0.0140(18) -0.0022(14) -0.0021(14) -0.0010(14)
C13 0.0135(17) 0.0105(17) 0.0143(18) -0.0012(14) 0.0007(14) 0.0009(14)
C14 0.0089(16) 0.0138(18) 0.0082(16) 0.0015(13) 0.0009(13) 0.0024(13)

loop_
_atom_type_symbol
_atom_type_description
_atom_type_scat_dispersion_real
_atom_type_scat_dispersion_imag
_atom_type_scat_source
C C 0.0033 0.0016 'International Tables Vol C Tables 4.2.6.8 and 6.1.1.4'
H H 0.0000 0.0000 'International Tables Vol C Tables 4.2.6.8 and 6.1.1.4'
O O 0.0106 0.0060 'International Tables Vol C Tables 4.2.6.8 and 6.1.1.4'
S S 0.1246 0.1234 'International Tables Vol C Tables 4.2.6.8 and 6.1.1.4'
Zn Zn 0.2839 1.4301 'International Tables Vol C Tables 4.2.6.8 and 6.1.1.4'

loop_
_geom_angle_atom_site_label_1
_geom_angle_atom_site_label_2
_geom_angle_atom_site_label_3
_geom_angle
_geom_angle_site_symmetry_1
_geom_angle_site_symmetry_3
O7 Zn1 O7 179.998(1) 3_666 .
O7 Zn1 O2 94.55(11) 3_666 .
O7 Zn1 O2 85.45(11) . .
O7 Zn1 O2 85.45(11) 3_666 3_666
O7 Zn1 O2 94.55(11) . 3_666
O2 Zn1 O2 179.999(1) . 3_666
O7 Zn1 O3 95.48(11) 3_666 .
O7 Zn1 O3 84.52(11) . .
O2 Zn1 O3 93.97(11) . .
O2 Zn1 O3 86.03(11) 3_666 .
O7 Zn1 O3 84.52(11) 3_666 3_666
O7 Zn1 O3 95.48(11) . 3_666
O2 Zn1 O3 86.03(11) . 3_666
O2 Zn1 O3 93.97(11) 3_666 3_666
O3 Zn1 O3 179.999(1) . 3_666
O4 Zn2 O1 108.78(12) . .
O4 Zn2 O7 117.07(12) . .
O1 Zn2 O7 119.97(12) . .
O4 Zn2 O7 114.11(12) . 3_676
O1 Zn2 O7 108.93(11) . 3_676
O7 Zn2 O7 85.93(11) . 3_676
O4 Zn2 Zn2 126.13(9) . 3_676
O1 Zn2 Zn2 124.18(9) . 3_676
O7 Zn2 Zn2 43.49(8) . 3_676
O7 Zn2 Zn2 42.44(8) 3_676 3_676
O5 S1 O6 119.63(18) . .
O5 S1 C8 108.48(18) . .
O6 S1 C8 108.10(17) . .
O5 S1 C5 108.20(18) . .
O6 S1 C5 107.09(17) . .
C8 S1 C5 104.30(17) . .
C1 O1 Zn2 117.5(2) . .
C1 O2 Zn1 138.3(3) 3_666 .
C14 O3 Zn1 138.9(3) 1_545 .
C14 O4 Zn2 122.9(3) . .
Zn2 O7 Zn2 94.07(11) . 3_676
Zn2 O7 Zn1 109.20(12) . .
Zn2 O7 Zn1 115.33(12) 3_676 .
Zn2 O7 H7 108.7 . .
Zn2 O7 H7 113.6 3_676 .
Zn1 O7 H7 113.9 . .
O2 C1 O1 125.3(3) 3_666 .
O2 C1 C2 118.8(3) 3_666 .
O1 C1 C2 115.8(3) . .
C3 C2 C7 120.2(3) . .
C3 C2 C1 119.7(3) . .
C7 C2 C1 120.1(3) . .
C2 C3 C4 119.7(3) . .
C2 C3 H3A 120.1 . .
C4 C3 H3A 120.1 . .
C5 C4 C3 119.3(4) . .
C5 C4 H4A 120.3 . .
C3 C4 H4A 120.3 . .
C4 C5 C6 121.5(3) . .
C4 C5 S1 118.4(3) . .
C6 C5 S1 120.1(3) . .
C7 C6 C5 118.9(4) . .
C7 C6 H6A 120.5 . .
C5 C6 H6A 120.5 . .
C6 C7 C2 120.2(4) . .
C6 C7 H7A 119.9 . .
C2 C7 H7A 119.9 . .
C9 C8 C13 122.3(3) . .
C9 C8 S1 119.9(3) . .
C13 C8 S1 117.8(3) . .
C10 C9 C8 118.2(3) . .
C10 C9 H9A 120.9 . .
C8 C9 H9A 120.9 . .
C9 C10 C11 120.4(4) . .
C9 C10 H10A 119.8 . .
C11 C10 H10A 119.8 . .
C12 C11 C10 120.4(4) . .
C12 C11 C14 119.6(3) . 3_576
C10 C11 C14 119.8(3) . 3_576
C13 C12 C11 119.7(4) . .
C13 C12 H12A 120.1 . .
C11 C12 H12A 120.1 . .
C12 C13 C8 118.9(4) . .
C12 C13 H13A 120.5 . .
C8 C13 H13A 120.5 . .
O3 C14 O4 126.4(4) 1_565 .
O3 C14 C11 119.3(3) 1_565 3_576
O4 C14 C11 114.3(3) . 3_576
C1S C2S H2SA 109.5 . .
C1S C2S H2SB 109.5 . .
H2SA C2S H2SB 109.5 . .
C1S C2S H2SC 109.5 . .
H2SA C2S H2SC 109.5 . .
H2SB C2S H2SC 109.5 . .
O1S C1S C2S 157(3) . .
O1S C1S H1SA 97.1 . .
C2S C1S H1SA 97.1 . .
O1S C1S H1SB 97.2 . .
C2S C1S H1SB 97.1 . .
H1SA C1S H1SB 103.5 . .
O1S O1S C1S 130(3) 3_566 .
O1S O1S H1SC 48.2 3_566 .
C1S O1S H1SC 104.1 . .

loop_
_geom_bond_atom_site_label_1
_geom_bond_atom_site_label_2
_geom_bond_distance
_geom_bond_site_symmetry_2
Zn1 O7 2.027(3) 3_666
Zn1 O7 2.027(3) .
Zn1 O2 2.080(3) .
Zn1 O2 2.080(3) 3_666
Zn1 O3 2.170(3) .
Zn1 O3 2.170(3) 3_666
Zn2 O4 1.909(3) .
Zn2 O1 1.927(3) .
Zn2 O7 1.965(3) .
Zn2 O7 2.003(3) 3_676
Zn2 Zn2 2.9038(8) 3_676
S1 O5 1.440(3) .
S1 O6 1.448(3) .
S1 C8 1.768(4) .
S1 C5 1.771(4) .
O1 C1 1.279(5) .
O2 C1 1.242(5) 3_666
O3 C14 1.240(5) 1_545
O4 C14 1.273(5) .
O7 Zn2 2.003(3) 3_676
O7 H7 0.8853 .
C1 O2 1.242(5) 3_666
C1 C2 1.502(5) .
C2 C3 1.394(5) .
C2 C7 1.390(5) .
C3 C4 1.389(5) .
C3 H3A 0.9300 .
C4 C5 1.386(5) .
C4 H4A 0.9300 .
C5 C6 1.387(5) .
C6 C7 1.388(5) .
C6 H6A 0.9300 .
C7 H7A 0.9300 .
C8 C9 1.385(5) .
C8 C13 1.391(5) .
C9 C10 1.396(5) .
C9 H9A 0.9300 .
C10 C11 1.392(5) .
C10 H10A 0.9300 .
C11 C12 1.393(5) .
C11 C14 1.508(5) 3_576
C12 C13 1.391(5) .
C12 H12A 0.9300 .
C13 H13A 0.9300 .
C14 O3 1.240(5) 1_565
C14 C11 1.508(5) 3_576
C2S C1S 1.500(3) .
C2S H2SA 0.9600 .
C2S H2SB 0.9600 .
C2S H2SC 0.9600 .
C1S O1S 1.430(3) .
C1S H1SA 0.9700 .
C1S H1SB 0.9700 .
O1S O1S 1.37(5) 3_566
O1S H1SC 0.9211 .

loop_
_geom_hbond_atom_site_label_D
_geom_hbond_atom_site_label_H
_geom_hbond_atom_site_label_A
_geom_hbond_distance_DH
_geom_hbond_distance_HA
_geom_hbond_distance_DA
_geom_hbond_angle_DHA
_geom_hbond_site_symmetry_A
O7 H7 O6 0.89 1.98 2.815(4) 155.8 4_675
